data_7031298
loop_
_publ_author_name
'Karmel, Isabell S. R.'
'Elkin, Tatyana'
'Fridman, Natalia'
'Eisen, Moris S.'

_publ_section_title
;
 Dimethylsilyl bis(amidinate)actinide complexes: synthesis and reactivity
 towards oxygen containing substrates.
;
_journal_issue 29
_journal_name_full 'Dalton transactions (Cambridge, England : 2003)'
_journal_page_first 11376
_journal_page_last 11387
_journal_paper_doi 10.1039/c4dt01361a
_journal_volume 43
_journal_year 2014
_chemical_formula_sum 'C54 H84 Cl2 N8 Si2 Th'
_chemical_formula_weight 1204.41
_chemical_name_common 'Moris-337 (Sara)'
_chemical_name_systematic
; 
 ? 
;
_space_group_IT_number 56
_symmetry_cell_setting orthorhombic
_symmetry_space_group_name_Hall '-P 2ab 2ac'
_symmetry_space_group_name_H-M 'P c c n'
_atom_sites_solution_hydrogens geom
_atom_sites_solution_primary direct
_atom_sites_solution_secondary difmap
_audit_creation_method SHELXL-97
_cell_angle_alpha 90.00
_cell_angle_beta 90.00
_cell_angle_gamma 90.00
_cell_formula_units_Z 4
_cell_length_a 15.7880(5)
_cell_length_b 18.7850(6)
_cell_length_c 20.1863(7)
_cell_measurement_reflns_used 449
_cell_measurement_temperature 250(2)
_cell_measurement_theta_max 32.43
_cell_measurement_theta_min 2.42
_cell_volume 5986.8(3)
_computing_cell_refinement 'APEX2 v2010.7-0 (Bruker AXS)'
_computing_data_collection 'Bruker Instrument Service v2010.7.0.0'
_computing_data_reduction 'SAINT V7.68A (Bruker AXS, 2009)'
_computing_molecular_graphics 'Mercury  3.0'
_computing_structure_refinement 'SHELXL-97 (Sheldrick, 2008)'
_computing_structure_solution 'SHELXS-97 (Sheldrick, 2008)'
_diffrn_ambient_temperature 250(2)
_diffrn_detector_area_resol_mean 8.3333
_diffrn_measured_fraction_theta_full 0.988
_diffrn_measured_fraction_theta_max 0.988
_diffrn_measurement_device_type 'Bruker APEX2 DUO'
_diffrn_measurement_method \w-scan
_diffrn_radiation_monochromator graphite
_diffrn_radiation_source 'fine-focus sealed tube'
_diffrn_radiation_type MoK\a
_diffrn_radiation_wavelength 0.71073
_diffrn_reflns_av_R_equivalents 0.0195
_diffrn_reflns_av_sigmaI/netI 0.0194
_diffrn_reflns_limit_h_max 19
_diffrn_reflns_limit_h_min -19
_diffrn_reflns_limit_k_max 22
_diffrn_reflns_limit_k_min -22
_diffrn_reflns_limit_l_max 15
_diffrn_reflns_limit_l_min -24
_diffrn_reflns_number 23969
_diffrn_reflns_theta_full 25.68
_diffrn_reflns_theta_max 25.68
_diffrn_reflns_theta_min 1.68
_diffrn_standards_interval_count 0
_diffrn_standards_interval_time 0
_diffrn_standards_number 0
_exptl_absorpt_coefficient_mu 2.660
_exptl_absorpt_correction_T_max 0.405
_exptl_absorpt_correction_T_min 0.378
_exptl_absorpt_correction_type multi-scan
_exptl_absorpt_process_details 'SADABS V2008/1 (Bruker AXS)'
_exptl_crystal_colour 'pale yellow'
_exptl_crystal_density_diffrn 1.336
_exptl_crystal_density_method 'not measured'
_exptl_crystal_description cube
_exptl_crystal_F_000 2464
_exptl_crystal_size_max 0.38
_exptl_crystal_size_mid 0.37
_exptl_crystal_size_min 0.34
_refine_diff_density_max 1.188
_refine_diff_density_min -0.765
_refine_diff_density_rms 0.104
_refine_ls_extinction_method none
_refine_ls_goodness_of_fit_ref 1.005
_refine_ls_hydrogen_treatment constr
_refine_ls_matrix_type full
_refine_ls_number_parameters 303
_refine_ls_number_reflns 5626
_refine_ls_number_restraints 3
_refine_ls_restrained_S_all 1.005
_refine_ls_R_factor_all 0.0499
_refine_ls_R_factor_gt 0.0305
_refine_ls_shift/su_max 0.003
_refine_ls_shift/su_mean 0.000
_refine_ls_structure_factor_coef Fsqd
_refine_ls_weighting_details 'calc w=1/[\s^2^(Fo^2^)+(0.0615P)^2^+7.9845P] where P=(Fo^2^+2Fc^2^)/3'
_refine_ls_weighting_scheme calc
_refine_ls_wR_factor_gt 0.0884
_refine_ls_wR_factor_ref 0.0989
_reflns_number_gt 4038
_reflns_number_total 5626
_reflns_threshold_expression >2sigma(I)
_cod_data_source_file c4dt01361a2.cif
_cod_data_source_block Moris-337
_cod_depositor_comments
;
The following automatic conversions were performed:

'_symmetry_cell_setting' value 'Orthorhombic' changed to
'orthorhombic' according to
/usr/data/users/saulius/crontab/automatic-downloads/rss-feeds/RSC/lib/dictionaries/cif_core.dic
dictionary named 'cif_core.dic' version 2.4.2 from 2011-04-26.

Automatic conversion script
Id: cif_fix_values 2281 2013-09-26 08:29:07Z andrius 

 Adding full bibliography for 7031298--7031301.cif.
;
_cod_database_code 7031298

loop_
_symmetry_equiv_pos_as_xyz
'x, y, z'
'-x+1/2, -y+1/2, z'
'x+1/2, -y, -z+1/2'
'-x, y+1/2, -z+1/2'
'-x, -y, -z'
'x-1/2, y-1/2, -z'
'-x-1/2, y, z-1/2'
'x, -y-1/2, z-1/2'

loop_
_atom_site_label
_atom_site_type_symbol
_atom_site_fract_x
_atom_site_fract_y
_atom_site_fract_z
_atom_site_U_iso_or_equiv
_atom_site_adp_type
_atom_site_occupancy
_atom_site_symmetry_multiplicity
_atom_site_calc_flag
_atom_site_refinement_flags
Th1 Th 0.2500 0.2500 0.101651(9) 0.02534(9) Uani 1 2 d S
N1 N 0.1299(2) 0.24442(14) 0.19042(17) 0.0294(7) Uani 1 1 d .
N2 N 0.1219(2) 0.35498(18) 0.2350(2) 0.0480(9) Uani 1 1 d .
H2 H 0.1694 0.3622 0.2144 0.058 Uiso 1 1 calc R
N3 N 0.2117(2) 0.13865(17) 0.14852(15) 0.0315(8) Uani 1 1 d .
N4 N 0.3133(2) 0.12441(16) 0.07432(17) 0.0353(8) Uani 1 1 d .
Si1 Si 0.11772(7) 0.15065(6) 0.18922(5) 0.0332(2) Uani 1 1 d .
Cl1 Cl 0.36139(8) 0.28873(6) 0.00720(5) 0.0508(3) Uani 1 1 d .
C1 C 0.0936(2) 0.2890(2) 0.23096(19) 0.0349(9) Uani 1 1 d .
C2 C 0.0869(3) 0.4199(2) 0.2688(3) 0.0525(12) Uani 1 1 d .
C3 C -0.0045(4) 0.4308(3) 0.2517(3) 0.0785(17) Uani 1 1 d .
H3A H -0.0256 0.4728 0.2743 0.118 Uiso 1 1 calc R
H3B H -0.0370 0.3896 0.2655 0.118 Uiso 1 1 calc R
H3C H -0.0101 0.4371 0.2042 0.118 Uiso 1 1 calc R
C4 C 0.1010(4) 0.4163(3) 0.3431(3) 0.0776(18) Uani 1 1 d .
H4A H 0.0784 0.4589 0.3638 0.116 Uiso 1 1 calc R
H4B H 0.1611 0.4128 0.3523 0.116 Uiso 1 1 calc R
H4C H 0.0723 0.3748 0.3609 0.116 Uiso 1 1 calc R
C5 C 0.1386(4) 0.4812(3) 0.2411(3) 0.085(2) Uani 1 1 d .
H5A H 0.1201 0.5255 0.2612 0.128 Uiso 1 1 calc R
H5B H 0.1306 0.4838 0.1935 0.128 Uiso 1 1 calc R
H5C H 0.1981 0.4736 0.2508 0.128 Uiso 1 1 calc R
C6 C 0.0219(3) 0.2645(2) 0.2736(2) 0.0415(10) Uani 1 1 d .
C7 C 0.0333(4) 0.2514(2) 0.3406(2) 0.0438(12) Uani 1 1 d .
H7 H 0.0857 0.2609 0.3608 0.053 Uiso 1 1 calc R
C8 C -0.0340(4) 0.2240(3) 0.3778(3) 0.0654(15) Uani 1 1 d .
H8 H -0.0267 0.2156 0.4234 0.079 Uiso 1 1 calc R
C9 C -0.1091(4) 0.2096(4) 0.3491(3) 0.0759(18) Uani 1 1 d .
H9 H -0.1536 0.1910 0.3747 0.091 Uiso 1 1 calc R
C10 C -0.1212(3) 0.2218(3) 0.2822(3) 0.0696(15) Uani 1 1 d .
H10 H -0.1736 0.2115 0.2623 0.083 Uiso 1 1 calc R
C11 C -0.0556(3) 0.2494(2) 0.2449(3) 0.0496(12) Uani 1 1 d .
H11 H -0.0637 0.2579 0.1994 0.060 Uiso 1 1 calc R
C12 C 0.2458(2) 0.0964(2) 0.10059(17) 0.0278(9) Uani 1 1 d .
C13 C 0.1986(3) 0.0299(2) 0.0809(2) 0.0363(9) Uani 1 1 d .
C14 C 0.1557(3) 0.0261(2) 0.0220(2) 0.0484(11) Uani 1 1 d .
H14 H 0.1574 0.0646 -0.0077 0.058 Uiso 1 1 calc R
C15 C 0.1099(3) -0.0346(3) 0.0059(2) 0.0570(13) Uani 1 1 d .
H15 H 0.0794 -0.0362 -0.0341 0.068 Uiso 1 1 calc R
C16 C 0.1085(3) -0.0921(2) 0.0475(3) 0.0596(14) Uani 1 1 d .
H16 H 0.0785 -0.1335 0.0359 0.071 Uiso 1 1 calc R
C17 C 0.1515(3) -0.0886(3) 0.1063(3) 0.0591(14) Uani 1 1 d .
H17 H 0.1510 -0.1280 0.1351 0.071 Uiso 1 1 calc R
C18 C 0.1954(3) -0.0283(2) 0.1241(2) 0.0469(11) Uani 1 1 d .
H18 H 0.2233 -0.0261 0.1652 0.056 Uiso 1 1 calc R
C19 C 0.3708(3) 0.0904(2) 0.0260(2) 0.0474(11) Uani 1 1 d .
C20 C 0.3442(3) 0.1066(3) -0.0448(2) 0.0641(15) Uani 1 1 d .
H20A H 0.2893 0.0854 -0.0534 0.096 Uiso 1 1 calc R
H20B H 0.3856 0.0869 -0.0752 0.096 Uiso 1 1 calc R
H20C H 0.3408 0.1577 -0.0509 0.096 Uiso 1 1 calc R
C21 C 0.4577(3) 0.1229(3) 0.0410(3) 0.0637(15) Uani 1 1 d .
H21A H 0.4735 0.1122 0.0863 0.096 Uiso 1 1 calc R
H21B H 0.4551 0.1741 0.0351 0.096 Uiso 1 1 calc R
H21C H 0.4995 0.1031 0.0110 0.096 Uiso 1 1 calc R
C22 C 0.3785(4) 0.0088(2) 0.0343(3) 0.0760(19) Uani 1 1 d .
H22A H 0.3953 -0.0022 0.0794 0.114 Uiso 1 1 calc R
H22B H 0.4209 -0.0093 0.0038 0.114 Uiso 1 1 calc R
H22C H 0.3243 -0.0133 0.0248 0.114 Uiso 1 1 calc R
C23 C 0.0227(3) 0.1197(3) 0.1430(2) 0.0500(12) Uani 1 1 d .
H23A H -0.0125 0.0910 0.1720 0.075 Uiso 1 1 calc R
H23B H 0.0404 0.0913 0.1053 0.075 Uiso 1 1 calc R
H23C H -0.0093 0.1605 0.1276 0.075 Uiso 1 1 calc R
C24 C 0.1228(3) 0.1084(2) 0.2726(2) 0.0494(12) Uani 1 1 d .
H24A H 0.0704 0.0832 0.2812 0.074 Uiso 1 1 calc R
H24B H 0.1309 0.1449 0.3060 0.074 Uiso 1 1 calc R
H24C H 0.1698 0.0752 0.2740 0.074 Uiso 1 1 calc R
C25 C 0.7168(12) 0.1060(12) 0.1263(10) 0.258(11) Uani 1 1 d D
H25A H 0.6757 0.0677 0.1242 0.387 Uiso 1 1 calc R
H25B H 0.7138 0.1288 0.1693 0.387 Uiso 1 1 calc R
H25C H 0.7732 0.0870 0.1195 0.387 Uiso 1 1 calc R
C26 C 0.6987(9) 0.1565(9) 0.0763(10) 0.244(11) Uani 1 1 d D
H26A H 0.6988 0.1325 0.0332 0.293 Uiso 1 1 calc R
H26B H 0.6417 0.1756 0.0836 0.293 Uiso 1 1 calc R
C27 C 0.7566(9) 0.2132(3) 0.0745(13) 0.305(15) Uani 1 1 d D
H27A H 0.7943 0.2048 0.1123 0.366 Uiso 1 1 calc R
H27B H 0.7910 0.2043 0.0350 0.366 Uiso 1 1 calc R

loop_
_atom_site_aniso_label
_atom_site_aniso_U_11
_atom_site_aniso_U_22
_atom_site_aniso_U_33
_atom_site_aniso_U_23
_atom_site_aniso_U_13
_atom_site_aniso_U_12
Th1 0.02881(13) 0.02178(12) 0.02542(13) 0.000 0.000 0.00279(8)
N1 0.0292(17) 0.0274(16) 0.0314(17) 0.0005(13) 0.0023(14) 0.0022(13)
N2 0.040(2) 0.0358(19) 0.068(3) -0.0100(18) 0.0172(19) 0.0060(17)
N3 0.0290(18) 0.0290(18) 0.036(2) -0.0029(13) 0.0029(14) 0.0023(16)
N4 0.0337(18) 0.0299(17) 0.0425(19) -0.0026(15) 0.0082(16) 0.0050(15)
Si1 0.0355(6) 0.0302(5) 0.0339(6) -0.0016(5) 0.0037(5) -0.0019(5)
Cl1 0.0650(7) 0.0388(6) 0.0486(6) 0.0046(5) 0.0226(6) 0.0051(5)
C1 0.035(2) 0.035(2) 0.035(2) -0.0016(17) 0.0032(18) 0.0077(18)
C2 0.060(3) 0.034(2) 0.063(3) -0.011(2) 0.019(3) 0.009(2)
C3 0.076(4) 0.056(3) 0.104(5) -0.013(3) 0.011(4) 0.023(3)
C4 0.098(5) 0.066(4) 0.069(4) -0.029(3) 0.009(3) 0.004(3)
C5 0.112(5) 0.042(3) 0.103(5) -0.014(3) 0.048(4) 0.001(3)
C6 0.039(3) 0.045(2) 0.041(2) -0.0019(19) 0.008(2) 0.0102(19)
C7 0.044(3) 0.050(3) 0.037(2) 0.0033(19) 0.008(2) 0.008(2)
C8 0.077(4) 0.067(3) 0.052(3) 0.008(3) 0.031(3) 0.012(3)
C9 0.065(4) 0.078(5) 0.085(5) 0.003(3) 0.039(3) -0.005(4)
C10 0.040(3) 0.077(4) 0.092(5) -0.011(4) 0.015(3) -0.007(3)
C11 0.036(2) 0.060(3) 0.053(3) -0.003(2) 0.001(2) 0.007(2)
C12 0.035(2) 0.020(2) 0.028(2) -0.0034(14) -0.0047(16) 0.0087(16)
C13 0.036(2) 0.032(2) 0.041(2) -0.0058(18) 0.0074(19) 0.0013(19)
C14 0.064(3) 0.038(2) 0.044(3) -0.0082(19) 0.004(2) -0.005(2)
C15 0.068(3) 0.052(3) 0.051(3) -0.010(2) -0.006(3) -0.014(3)
C16 0.071(3) 0.042(3) 0.066(3) -0.010(2) 0.010(3) -0.021(3)
C17 0.070(4) 0.040(3) 0.067(4) 0.004(2) 0.015(3) -0.014(3)
C18 0.055(3) 0.040(2) 0.045(2) 0.001(2) 0.003(2) -0.003(2)
C19 0.053(3) 0.030(2) 0.059(3) -0.0082(19) 0.022(2) 0.001(2)
C20 0.074(4) 0.062(3) 0.056(3) -0.018(3) 0.025(3) -0.006(3)
C21 0.046(3) 0.052(3) 0.093(4) -0.004(3) 0.022(3) 0.006(2)
C22 0.072(4) 0.032(2) 0.124(5) -0.015(3) 0.046(4) 0.012(3)
C23 0.039(3) 0.053(3) 0.058(3) -0.006(2) 0.000(2) -0.006(2)
C24 0.060(3) 0.044(2) 0.044(3) 0.009(2) 0.012(2) 0.007(2)
C25 0.214(17) 0.24(3) 0.32(3) -0.14(2) -0.017(18) 0.037(18)
C26 0.114(10) 0.187(16) 0.43(3) -0.167(18) -0.003(15) -0.015(11)
C27 0.144(13) 0.21(2) 0.56(4) -0.19(3) 0.011(18) -0.022(16)

loop_
_atom_type_symbol
_atom_type_description
_atom_type_scat_dispersion_real
_atom_type_scat_dispersion_imag
_atom_type_scat_source
C C 0.0033 0.0016 'International Tables Vol C Tables 4.2.6.8 and 6.1.1.4'
H H 0.0000 0.0000 'International Tables Vol C Tables 4.2.6.8 and 6.1.1.4'
N N 0.0061 0.0033 'International Tables Vol C Tables 4.2.6.8 and 6.1.1.4'
Th Th -7.2400 8.8979 'International Tables Vol C Tables 4.2.6.8 and 6.1.1.4'
Cl Cl 0.1484 0.1585 'International Tables Vol C Tables 4.2.6.8 and 6.1.1.4'
Si Si 0.0817 0.0704 'International Tables Vol C Tables 4.2.6.8 and 6.1.1.4'

loop_
_geom_angle_atom_site_label_1
_geom_angle_atom_site_label_2
_geom_angle_atom_site_label_3
_geom_angle
_geom_angle_site_symmetry_1
_geom_angle_site_symmetry_3
N3 Th1 N3 133.02(14) 2 .
N3 Th1 N1 86.94(10) 2 .
N3 Th1 N1 60.41(10) . .
N3 Th1 N1 60.41(10) 2 2
N3 Th1 N1 86.95(10) . 2
N1 Th1 N1 93.34(15) . 2
N3 Th1 N4 52.24(11) 2 2
N3 Th1 N4 141.27(11) . 2
N1 Th1 N4 84.48(10) . 2
N1 Th1 N4 112.65(9) 2 2
N3 Th1 N4 141.27(11) 2 .
N3 Th1 N4 52.24(11) . .
N1 Th1 N4 112.65(9) . .
N1 Th1 N4 84.48(10) 2 .
N4 Th1 N4 155.69(15) 2 .
N3 Th1 Cl1 133.33(8) 2 2
N3 Th1 Cl1 82.99(8) . 2
N1 Th1 Cl1 90.04(8) . 2
N1 Th1 Cl1 166.08(6) 2 2
N4 Th1 Cl1 81.10(8) 2 2
N4 Th1 Cl1 81.76(8) . 2
N3 Th1 Cl1 82.99(8) 2 .
N3 Th1 Cl1 133.33(8) . .
N1 Th1 Cl1 166.08(6) . .
N1 Th1 Cl1 90.04(8) 2 .
N4 Th1 Cl1 81.76(8) 2 .
N4 Th1 Cl1 81.10(8) . .
Cl1 Th1 Cl1 89.90(5) 2 .
N3 Th1 C12 27.91(10) 2 2
N3 Th1 C12 152.82(10) . 2
N1 Th1 C12 93.54(9) . 2
N1 Th1 C12 87.05(9) 2 2
N4 Th1 C12 26.76(9) 2 2
N4 Th1 C12 152.84(9) . 2
Cl1 Th1 C12 106.24(7) 2 2
Cl1 Th1 C12 73.14(7) . 2
N3 Th1 C12 152.82(10) 2 .
N3 Th1 C12 27.91(10) . .
N1 Th1 C12 87.05(9) . .
N1 Th1 C12 93.54(9) 2 .
N4 Th1 C12 152.84(9) 2 .
N4 Th1 C12 26.76(9) . .
Cl1 Th1 C12 73.14(7) 2 .
Cl1 Th1 C12 106.23(7) . .
C12 Th1 C12 179.15(14) 2 .
N3 Th1 Si1 29.57(8) 2 2
N3 Th1 Si1 116.38(8) . 2
N1 Th1 Si1 96.57(7) . 2
N1 Th1 Si1 32.13(6) 2 2
N4 Th1 Si1 81.11(8) 2 2
N4 Th1 Si1 112.29(8) . 2
Cl1 Th1 Si1 160.32(3) 2 2
Cl1 Th1 Si1 79.27(3) . 2
C12 Th1 Si1 54.99(7) 2 2
C12 Th1 Si1 125.57(7) . 2
N3 Th1 Si1 116.38(8) 2 .
N3 Th1 Si1 29.57(8) . .
N1 Th1 Si1 32.13(6) . .
N1 Th1 Si1 96.57(7) 2 .
N4 Th1 Si1 112.29(8) 2 .
N4 Th1 Si1 81.11(7) . .
Cl1 Th1 Si1 79.27(3) 2 .
Cl1 Th1 Si1 160.31(3) . .
C12 Th1 Si1 125.57(7) 2 .
C12 Th1 Si1 54.99(7) . .
Si1 Th1 Si1 115.49(4) 2 .
C1 N1 Si1 126.8(3) . .
C1 N1 Th1 136.4(3) . .
Si1 N1 Th1 96.27(13) . .
C1 N2 C2 131.8(4) . .
C1 N2 H2 114.1 . .
C2 N2 H2 114.1 . .
C12 N3 Si1 139.5(3) . .
C12 N3 Th1 97.4(2) . .
Si1 N3 Th1 107.22(15) . .
C12 N4 C19 126.7(3) . .
C12 N4 Th1 88.0(2) . .
C19 N4 Th1 139.7(3) . .
N3 Si1 N1 92.50(16) . .
N3 Si1 C23 114.68(19) . .
N1 Si1 C23 113.9(2) . .
N3 Si1 C24 109.88(19) . .
N1 Si1 C24 113.99(19) . .
C23 Si1 C24 110.8(2) . .
N3 Si1 Th1 43.21(11) . .
N1 Si1 Th1 51.60(11) . .
C23 Si1 Th1 114.67(15) . .
C24 Si1 Th1 134.04(17) . .
N1 C1 N2 119.6(4) . .
N1 C1 C6 119.8(4) . .
N2 C1 C6 120.6(4) . .
C3 C2 N2 111.1(4) . .
C3 C2 C4 112.0(5) . .
N2 C2 C4 111.0(4) . .
C3 C2 C5 109.2(5) . .
N2 C2 C5 104.6(4) . .
C4 C2 C5 108.7(5) . .
C2 C3 H3A 109.5 . .
C2 C3 H3B 109.5 . .
H3A C3 H3B 109.5 . .
C2 C3 H3C 109.5 . .
H3A C3 H3C 109.5 . .
H3B C3 H3C 109.5 . .
C2 C4 H4A 109.5 . .
C2 C4 H4B 109.5 . .
H4A C4 H4B 109.5 . .
C2 C4 H4C 109.5 . .
H4A C4 H4C 109.5 . .
H4B C4 H4C 109.5 . .
C2 C5 H5A 109.5 . .
C2 C5 H5B 109.5 . .
H5A C5 H5B 109.5 . .
C2 C5 H5C 109.5 . .
H5A C5 H5C 109.5 . .
H5B C5 H5C 109.5 . .
C11 C6 C7 119.2(5) . .
C11 C6 C1 119.5(4) . .
C7 C6 C1 121.2(5) . .
C6 C7 C8 119.4(6) . .
C6 C7 H7 120.3 . .
C8 C7 H7 120.3 . .
C9 C8 C7 120.7(6) . .
C9 C8 H8 119.6 . .
C7 C8 H8 119.6 . .
C8 C9 C10 120.5(5) . .
C8 C9 H9 119.7 . .
C10 C9 H9 119.7 . .
C11 C10 C9 119.4(6) . .
C11 C10 H10 120.3 . .
C9 C10 H10 120.3 . .
C10 C11 C6 120.8(5) . .
C10 C11 H11 119.6 . .
C6 C11 H11 119.6 . .
N4 C12 N3 112.2(4) . .
N4 C12 C13 129.2(3) . .
N3 C12 C13 118.3(3) . .
N4 C12 Th1 65.2(2) . .
N3 C12 Th1 54.7(2) . .
C13 C12 Th1 147.3(3) . .
C14 C13 C18 118.8(4) . .
C14 C13 C12 121.1(4) . .
C18 C13 C12 120.0(4) . .
C13 C14 C15 120.2(4) . .
C13 C14 H14 119.9 . .
C15 C14 H14 119.9 . .
C16 C15 C14 120.8(5) . .
C16 C15 H15 119.6 . .
C14 C15 H15 119.6 . .
C15 C16 C17 119.1(4) . .
C15 C16 H16 120.4 . .
C17 C16 H16 120.4 . .
C18 C17 C16 121.0(5) . .
C18 C17 H17 119.5 . .
C16 C17 H17 119.5 . .
C17 C18 C13 119.9(5) . .
C17 C18 H18 120.0 . .
C13 C18 H18 120.0 . .
N4 C19 C20 111.4(4) . .
N4 C19 C21 104.4(4) . .
C20 C19 C21 110.7(4) . .
N4 C19 C22 114.0(4) . .
C20 C19 C22 108.7(4) . .
C21 C19 C22 107.6(4) . .
C19 C20 H20A 109.5 . .
C19 C20 H20B 109.5 . .
H20A C20 H20B 109.5 . .
C19 C20 H20C 109.5 . .
H20A C20 H20C 109.5 . .
H20B C20 H20C 109.5 . .
C19 C21 H21A 109.5 . .
C19 C21 H21B 109.5 . .
H21A C21 H21B 109.5 . .
C19 C21 H21C 109.5 . .
H21A C21 H21C 109.5 . .
H21B C21 H21C 109.5 . .
C19 C22 H22A 109.5 . .
C19 C22 H22B 109.5 . .
H22A C22 H22B 109.5 . .
C19 C22 H22C 109.5 . .
H22A C22 H22C 109.5 . .
H22B C22 H22C 109.5 . .
Si1 C23 H23A 109.5 . .
Si1 C23 H23B 109.5 . .
H23A C23 H23B 109.5 . .
Si1 C23 H23C 109.5 . .
H23A C23 H23C 109.5 . .
H23B C23 H23C 109.5 . .
Si1 C24 H24A 109.5 . .
Si1 C24 H24B 109.5 . .
H24A C24 H24B 109.5 . .
Si1 C24 H24C 109.5 . .
H24A C24 H24C 109.5 . .
H24B C24 H24C 109.5 . .
C26 C25 H25A 109.5 . .
C26 C25 H25B 109.5 . .
H25A C25 H25B 109.5 . .
C26 C25 H25C 109.5 . .
H25A C25 H25C 109.5 . .
H25B C25 H25C 109.5 . .
C27 C26 C25 113(2) . .
C27 C26 H26A 108.9 . .
C25 C26 H26A 108.9 . .
C27 C26 H26B 108.9 . .
C25 C26 H26B 108.9 . .
H26A C26 H26B 107.7 . .
C27 C27 C26 130.7(19) 2_655 .
C27 C27 H27A 104.6 2_655 .
C26 C27 H27A 104.6 . .
C27 C27 H27B 104.6 2_655 .
C26 C27 H27B 104.6 . .
H27A C27 H27B 105.7 . .

loop_
_geom_bond_atom_site_label_1
_geom_bond_atom_site_label_2
_geom_bond_distance
_geom_bond_site_symmetry_2
Th1 N3 2.374(3) 2
Th1 N3 2.374(3) .
Th1 N1 2.611(3) .
Th1 N1 2.611(3) 2
Th1 N4 2.621(3) 2
Th1 N4 2.621(3) .
Th1 Cl1 2.6939(11) 2
Th1 Cl1 2.6939(11) .
Th1 C12 2.885(4) 2
Th1 C12 2.886(4) .
Th1 Si1 3.3119(11) 2
Th1 Si1 3.3119(11) .
N1 C1 1.303(5) .
N1 Si1 1.772(3) .
N2 C1 1.320(5) .
N2 C2 1.502(5) .
N2 H2 0.8700 .
N3 C12 1.362(5) .
N3 Si1 1.711(4) .
N4 C12 1.300(5) .
N4 C19 1.477(5) .
Si1 C23 1.859(5) .
Si1 C24 1.862(4) .
C1 C6 1.494(6) .
C2 C3 1.498(7) .
C2 C4 1.518(7) .
C2 C5 1.518(7) .
C3 H3A 0.9700 .
C3 H3B 0.9700 .
C3 H3C 0.9700 .
C4 H4A 0.9700 .
C4 H4B 0.9700 .
C4 H4C 0.9700 .
C5 H5A 0.9700 .
C5 H5B 0.9700 .
C5 H5C 0.9700 .
C6 C11 1.383(7) .
C6 C7 1.386(7) .
C7 C8 1.400(8) .
C7 H7 0.9400 .
C8 C9 1.348(9) .
C8 H8 0.9400 .
C9 C10 1.384(8) .
C9 H9 0.9400 .
C10 C11 1.381(7) .
C10 H10 0.9400 .
C11 H11 0.9400 .
C12 C13 1.509(6) .
C13 C14 1.370(6) .
C13 C18 1.399(6) .
C14 C15 1.389(6) .
C14 H14 0.9400 .
C15 C16 1.370(7) .
C15 H15 0.9400 .
C16 C17 1.369(7) .
C16 H16 0.9400 .
C17 C18 1.377(6) .
C17 H17 0.9400 .
C18 H18 0.9400 .
C19 C20 1.520(7) .
C19 C21 1.533(6) .
C19 C22 1.547(6) .
C20 H20A 0.9700 .
C20 H20B 0.9700 .
C20 H20C 0.9700 .
C21 H21A 0.9700 .
C21 H21B 0.9700 .
C21 H21C 0.9700 .
C22 H22A 0.9700 .
C22 H22B 0.9700 .
C22 H22C 0.9700 .
C23 H23A 0.9700 .
C23 H23B 0.9700 .
C23 H23C 0.9700 .
C24 H24A 0.9700 .
C24 H24B 0.9700 .
C24 H24C 0.9700 .
C25 C26 1.413(12) .
C25 H25A 0.9700 .
C25 H25B 0.9700 .
C25 H25C 0.9700 .
C26 C27 1.405(11) .
C26 H26A 0.9800 .
C26 H26B 0.9800 .
C27 C27 1.397(12) 2_655
C27 H27A 0.9800 .
C27 H27B 0.9800 .
